data_4342924
loop_
_publ_author_name
'Butschke, Burkhard'
'Fillman, Kathlyn L.'
'Bendikov, Tatyana'
'Shimon, Linda J. W.'
'Diskin-Posner, Yael'
'Leitus, Gregory'
'Gorelsky, Serge I.'
'Neidig, Michael L.'
'Milstein, David'

_publ_section_title
;
 How Innocent are Potentially Redox Non-Innocent Ligands? Electronic
 Structure and Metal Oxidation States in Iron-PNN Complexes as a
 Representative Case Study.
;
_journal_issue 10
_journal_name_full 'Inorganic chemistry'
_journal_page_first 4909
_journal_page_last 4926
_journal_paper_doi 10.1021/acs.inorgchem.5b00509
_journal_volume 54
_journal_year 2015
_chemical_formula_moiety '2(C27 H37 Fe N2 O2 P), C5 H12'
_chemical_formula_sum 'C59 H86 Fe2 N4 O4 P2'
_chemical_formula_weight 1088.96
_chemical_name_systematic
; 
 ? 
;
_space_group_IT_number 15
_symmetry_cell_setting monoclinic
_symmetry_space_group_name_Hall '-C 2yc'
_symmetry_space_group_name_H-M 'C 1 2/c 1'
_atom_sites_solution_hydrogens geom
_atom_sites_solution_primary direct
_atom_sites_solution_secondary difmap
_audit_creation_method SHELXL-97
_cell_angle_alpha 90.00
_cell_angle_beta 118.485(5)
_cell_angle_gamma 90.00
_cell_formula_units_Z 4
_cell_length_a 37.294(5)
_cell_length_b 8.0360(10)
_cell_length_c 21.344(3)
_cell_measurement_reflns_used 25799
_cell_measurement_temperature 100(2)
_cell_measurement_theta_max 28.48
_cell_measurement_theta_min 1.92
_cell_volume 5622.3(13)
_computing_cell_refinement APEX2
_computing_data_collection 'Bruker collect package'
_computing_data_reduction APEX2
_computing_structure_refinement 'SHELXL-97 (Sheldrick, 1997)'
_computing_structure_solution 'SHELXS-97 (Sheldrick, 1990)'
_diffrn_ambient_temperature 100(2)
_diffrn_measured_fraction_theta_full 0.988
_diffrn_measured_fraction_theta_max 0.988
_diffrn_measurement_device_type 'Bruker APEX - II KappaCCD'
_diffrn_measurement_method 'phi and omega scans'
_diffrn_radiation_monochromator graphite
_diffrn_radiation_source 'fine-focus sealed tube'
_diffrn_radiation_type MoK\a
_diffrn_radiation_wavelength 0.71073
_diffrn_reflns_av_R_equivalents 0.0474
_diffrn_reflns_av_sigmaI/netI 0.0679
_diffrn_reflns_limit_h_max 48
_diffrn_reflns_limit_h_min -49
_diffrn_reflns_limit_k_max 8
_diffrn_reflns_limit_k_min -10
_diffrn_reflns_limit_l_max 28
_diffrn_reflns_limit_l_min -23
_diffrn_reflns_number 25777
_diffrn_reflns_theta_full 28.48
_diffrn_reflns_theta_max 28.48
_diffrn_reflns_theta_min 2.71
_exptl_absorpt_coefficient_mu 0.622
_exptl_absorpt_correction_T_max 0.9393
_exptl_absorpt_correction_T_min 0.7462
_exptl_absorpt_correction_type numerical
_exptl_absorpt_process_details 'Bruker APEX2'
_exptl_crystal_colour red
_exptl_crystal_density_diffrn 1.286
_exptl_crystal_density_method 'not measured'
_exptl_crystal_description needle
_exptl_crystal_F_000 2328
_exptl_crystal_size_max 0.50
_exptl_crystal_size_mid 0.14
_exptl_crystal_size_min 0.10
_refine_diff_density_max 0.725
_refine_diff_density_min -0.639
_refine_diff_density_rms 0.105
_refine_ls_extinction_method none
_refine_ls_goodness_of_fit_ref 1.040
_refine_ls_hydrogen_treatment constr
_refine_ls_matrix_type full
_refine_ls_number_parameters 356
_refine_ls_number_reflns 7033
_refine_ls_number_restraints 0
_refine_ls_restrained_S_all 1.040
_refine_ls_R_factor_all 0.0790
_refine_ls_R_factor_gt 0.0407
_refine_ls_shift/su_max 0.026
_refine_ls_shift/su_mean 0.000
_refine_ls_structure_factor_coef Fsqd
_refine_ls_weighting_details 'calc w=1/[\s^2^(Fo^2^)+(0.0354P)^2^+5.6057P] where P=(Fo^2^+2Fc^2^)/3'
_refine_ls_weighting_scheme calc
_refine_ls_wR_factor_gt 0.0798
_refine_ls_wR_factor_ref 0.0960
_reflns_number_gt 4946
_reflns_number_total 7033
_reflns_threshold_expression >2sigma(I)
_cod_data_source_file ic5b00509_si_002.cif
_cod_data_source_block compound2
_cod_depositor_comments
;
The following automatic conversions were performed:

'_symmetry_cell_setting' value 'Monoclinic' changed to 'monoclinic'
according to
/usr/data/users/saulius/crontab/automatic-downloads/rss-feeds/ACS/lib/dictionaries/cif_core.dic
dictionary named 'cif_core.dic' version 2.4.2 from 2011-04-26.

Automatic conversion script
Id: cif_fix_values 3271 2015-04-21 07:52:19Z andrius 

 Adding full bibliography for 4342923--4342928.cif.
;
_cod_original_cell_volume 5622.4(13)
_cod_original_sg_symbol_Hall -C2yc
_cod_original_sg_symbol_H-M C2/c
_cod_database_code 4342924

loop_
_symmetry_equiv_pos_as_xyz
'x, y, z'
'-x, y, -z+1/2'
'x+1/2, y+1/2, z'
'-x+1/2, y+1/2, -z+1/2'
'-x, -y, -z'
'x, -y, z-1/2'
'-x+1/2, -y+1/2, -z'
'x+1/2, -y+1/2, z-1/2'

loop_
_atom_site_label
_atom_site_type_symbol
_atom_site_fract_x
_atom_site_fract_y
_atom_site_fract_z
_atom_site_U_iso_or_equiv
_atom_site_adp_type
_atom_site_occupancy
_atom_site_symmetry_multiplicity
_atom_site_calc_flag
_atom_site_refinement_flags
_atom_site_disorder_assembly
_atom_site_disorder_group
Fe1 Fe 0.846531(8) 0.65494(4) 0.186047(15) 0.01012(9) Uani 1 1 d . . .
P1 P 0.840150(15) 0.82701(7) 0.26170(3) 0.01067(12) Uani 1 1 d . . .
N1 N 0.81000(5) 0.8119(2) 0.11708(9) 0.0109(4) Uani 1 1 d . . .
N2 N 0.86327(5) 0.6363(2) 0.11415(9) 0.0113(4) Uani 1 1 d . . .
C1 C 0.78958(6) 0.9157(3) 0.20111(11) 0.0142(4) Uani 1 1 d . . .
H1A H 0.7678 0.8468 0.2020 0.017 Uiso 1 1 calc R . .
H1B H 0.7874 1.0299 0.2164 0.017 Uiso 1 1 calc R . .
C2 C 0.78477(6) 0.9191(3) 0.12764(11) 0.0128(4) Uani 1 1 d . . .
C3 C 0.75870(6) 1.0232(3) 0.07501(11) 0.0147(5) Uani 1 1 d . . .
H3 H 0.7420 1.0982 0.0840 0.018 Uiso 1 1 calc R . .
C4 C 0.75661(6) 1.0191(3) 0.00762(11) 0.0154(5) Uani 1 1 d . . .
H4 H 0.7375 1.0868 -0.0300 0.018 Uiso 1 1 calc R . .
C5 C 0.78227(6) 0.9174(3) -0.00347(11) 0.0128(4) Uani 1 1 d . . .
H5 H 0.7814 0.9144 -0.0487 0.015 Uiso 1 1 calc R . .
C6 C 0.81021(6) 0.8164(2) 0.05276(11) 0.0112(4) Uani 1 1 d . . .
C7 C 0.84116(6) 0.7163(3) 0.05241(11) 0.0127(4) Uani 1 1 d . . .
C8 C 0.84898(7) 0.7071(3) -0.01010(11) 0.0186(5) Uani 1 1 d . . .
H8A H 0.8615 0.8113 -0.0139 0.028 Uiso 1 1 calc R . .
H8B H 0.8231 0.6898 -0.0538 0.028 Uiso 1 1 calc R . .
H8C H 0.8674 0.6141 -0.0036 0.028 Uiso 1 1 calc R . .
C9 C 0.83352(6) 0.7530(3) 0.33938(11) 0.0138(4) Uani 1 1 d . . .
C10 C 0.80795(7) 0.8725(3) 0.35820(12) 0.0193(5) Uani 1 1 d . . .
H10A H 0.8068 0.8311 0.4003 0.029 Uiso 1 1 calc R . .
H10B H 0.7803 0.8796 0.3180 0.029 Uiso 1 1 calc R . .
H10C H 0.8205 0.9832 0.3683 0.029 Uiso 1 1 calc R . .
C11 C 0.81106(7) 0.5860(3) 0.31904(12) 0.0193(5) Uani 1 1 d . . .
H11A H 0.8282 0.5027 0.3124 0.029 Uiso 1 1 calc R . .
H11B H 0.7854 0.5986 0.2746 0.029 Uiso 1 1 calc R . .
H11C H 0.8052 0.5497 0.3571 0.029 Uiso 1 1 calc R . .
C12 C 0.87480(7) 0.7237(3) 0.40552(12) 0.0208(5) Uani 1 1 d . . .
H12A H 0.8706 0.6654 0.4418 0.031 Uiso 1 1 calc R . .
H12B H 0.8881 0.8309 0.4245 0.031 Uiso 1 1 calc R . .
H12C H 0.8921 0.6560 0.3926 0.031 Uiso 1 1 calc R . .
C13 C 0.87634(6) 1.0089(3) 0.29019(11) 0.0149(5) Uani 1 1 d . . .
C14 C 0.92050(6) 0.9465(3) 0.33272(12) 0.0187(5) Uani 1 1 d . . .
H14A H 0.9393 1.0392 0.3410 0.028 Uiso 1 1 calc R . .
H14B H 0.9254 0.8590 0.3057 0.028 Uiso 1 1 calc R . .
H14C H 0.9250 0.9016 0.3786 0.028 Uiso 1 1 calc R . .
C15 C 0.86804(7) 1.1426(3) 0.33274(12) 0.0205(5) Uani 1 1 d . . .
H15A H 0.8852 1.2400 0.3387 0.031 Uiso 1 1 calc R . .
H15B H 0.8744 1.0984 0.3797 0.031 Uiso 1 1 calc R . .
H15C H 0.8392 1.1750 0.3071 0.031 Uiso 1 1 calc R . .
C16 C 0.87199(7) 1.0894(3) 0.22160(12) 0.0176(5) Uani 1 1 d . . .
H16A H 0.8446 1.1365 0.1944 0.026 Uiso 1 1 calc R . .
H16B H 0.8763 1.0051 0.1927 0.026 Uiso 1 1 calc R . .
H16C H 0.8923 1.1781 0.2339 0.026 Uiso 1 1 calc R . .
C17 C 0.89647(6) 0.5334(3) 0.12066(11) 0.0121(4) Uani 1 1 d . . .
C18 C 0.93560(6) 0.6018(3) 0.14969(11) 0.0152(5) Uani 1 1 d . . .
C19 C 0.96782(6) 0.4988(3) 0.15933(12) 0.0179(5) Uani 1 1 d . . .
H19 H 0.9945 0.5444 0.1787 0.022 Uiso 1 1 calc R . .
C20 C 0.96213(6) 0.3312(3) 0.14148(12) 0.0176(5) Uani 1 1 d . . .
C21 C 0.92280(6) 0.2687(3) 0.11082(11) 0.0158(5) Uani 1 1 d . . .
H21 H 0.9184 0.1550 0.0971 0.019 Uiso 1 1 calc R . .
C22 C 0.88949(6) 0.3672(3) 0.09934(10) 0.0127(4) Uani 1 1 d . . .
C23 C 0.94290(7) 0.7829(3) 0.16931(14) 0.0233(5) Uani 1 1 d . . .
H23A H 0.9389 0.8039 0.2108 0.035 Uiso 1 1 calc R . .
H23B H 0.9237 0.8505 0.1291 0.035 Uiso 1 1 calc R . .
H23C H 0.9709 0.8123 0.1809 0.035 Uiso 1 1 calc R . .
C24 C 0.99775(7) 0.2213(3) 0.15482(14) 0.0261(6) Uani 1 1 d . . .
H24A H 1.0125 0.1913 0.2054 0.039 Uiso 1 1 calc R . .
H24B H 1.0161 0.2809 0.1417 0.039 Uiso 1 1 calc R . .
H24C H 0.9878 0.1200 0.1260 0.039 Uiso 1 1 calc R . .
C25 C 0.84721(6) 0.2962(3) 0.06425(12) 0.0161(5) Uani 1 1 d . . .
H25A H 0.8485 0.1766 0.0567 0.024 Uiso 1 1 calc R . .
H25B H 0.8308 0.3513 0.0183 0.024 Uiso 1 1 calc R . .
H25C H 0.8347 0.3145 0.0949 0.024 Uiso 1 1 calc R . .
O1 O 0.91934(4) 0.49748(19) 0.29758(8) 0.0208(4) Uani 1 1 d . . .
C26 C 0.89071(6) 0.5606(3) 0.25317(11) 0.0138(4) Uani 1 1 d . . .
O2 O 0.79040(4) 0.38547(19) 0.17212(8) 0.0197(4) Uani 1 1 d . . .
C27 C 0.81217(6) 0.4954(3) 0.17819(11) 0.0141(4) Uani 1 1 d . . .
C28 C 0.0280(4) 0.1888(13) -0.0222(6) 0.045(3) Uani 0.50 1 d P A -1
H28A H 0.0143 0.1228 -0.0011 0.068 Uiso 0.50 1 calc PR A -1
H28B H 0.0540 0.1363 -0.0115 0.068 Uiso 0.50 1 calc PR A -1
H28C H 0.0106 0.1946 -0.0739 0.068 Uiso 0.50 1 calc PR A -1
C29 C 0.0358(2) 0.3640(9) 0.0090(4) 0.0329(17) Uani 0.50 1 d P A -1
H29A H 0.0521 0.3559 0.0615 0.039 Uiso 0.50 1 calc PR A -1
H29B H 0.0524 0.4251 -0.0084 0.039 Uiso 0.50 1 calc PR A -1
C30 C -0.0019(3) 0.4631(10) -0.0091(5) 0.030(2) Uani 0.50 1 d P A -1
H30A H -0.0188 0.4009 0.0073 0.036 Uiso 0.50 1 calc PR A -1
H30B H -0.0179 0.4733 -0.0616 0.036 Uiso 0.50 1 calc PR A -1
C31 C 0.0059(2) 0.6360(9) 0.0231(4) 0.0375(18) Uani 0.50 1 d P A -1
H31A H 0.0221 0.6256 0.0756 0.045 Uiso 0.50 1 calc PR A -1
H31B H 0.0227 0.6982 0.0064 0.045 Uiso 0.50 1 calc PR A -1
C32 C -0.0321(3) 0.7372(14) 0.0058(5) 0.049(3) Uani 0.50 1 d P A -1
H32A H -0.0473 0.7568 -0.0457 0.073 Uiso 0.50 1 calc PR A -1
H32B H -0.0241 0.8441 0.0308 0.073 Uiso 0.50 1 calc PR A -1
H32C H -0.0493 0.6760 0.0210 0.073 Uiso 0.50 1 calc PR A -1

loop_
_atom_site_aniso_label
_atom_site_aniso_U_11
_atom_site_aniso_U_22
_atom_site_aniso_U_33
_atom_site_aniso_U_23
_atom_site_aniso_U_13
_atom_site_aniso_U_12
Fe1 0.00985(14) 0.01048(17) 0.01017(15) 0.00095(12) 0.00489(11) 0.00161(11)
P1 0.0105(2) 0.0114(3) 0.0103(3) 0.0001(2) 0.0052(2) 0.0002(2)
N1 0.0105(8) 0.0112(9) 0.0103(8) 0.0004(7) 0.0044(7) 0.0006(6)
N2 0.0117(8) 0.0093(9) 0.0133(9) -0.0003(7) 0.0062(7) 0.0003(6)
C1 0.0128(10) 0.0159(12) 0.0139(10) -0.0005(9) 0.0063(8) 0.0030(8)
C2 0.0093(9) 0.0125(11) 0.0149(10) -0.0018(8) 0.0044(8) -0.0011(8)
C3 0.0127(10) 0.0132(12) 0.0174(11) -0.0007(9) 0.0064(9) 0.0042(8)
C4 0.0125(10) 0.0138(12) 0.0151(11) 0.0026(9) 0.0026(8) 0.0013(8)
C5 0.0130(10) 0.0131(11) 0.0112(10) 0.0007(8) 0.0050(8) -0.0008(8)
C6 0.0136(9) 0.0081(11) 0.0119(10) -0.0005(8) 0.0061(8) -0.0013(8)
C7 0.0154(10) 0.0119(11) 0.0123(10) -0.0004(8) 0.0077(8) -0.0009(8)
C8 0.0239(11) 0.0192(13) 0.0159(11) 0.0034(9) 0.0119(10) 0.0056(9)
C9 0.0155(10) 0.0162(12) 0.0128(10) 0.0006(8) 0.0093(9) -0.0003(8)
C10 0.0239(11) 0.0222(13) 0.0188(11) -0.0009(9) 0.0157(10) 0.0015(9)
C11 0.0239(11) 0.0197(13) 0.0192(12) 0.0003(9) 0.0143(10) -0.0031(9)
C12 0.0223(11) 0.0256(13) 0.0155(11) 0.0040(9) 0.0097(10) 0.0007(9)
C13 0.0176(10) 0.0117(12) 0.0158(11) -0.0003(9) 0.0085(9) -0.0029(8)
C14 0.0140(10) 0.0201(13) 0.0210(12) -0.0010(9) 0.0075(9) -0.0046(9)
C15 0.0274(12) 0.0153(12) 0.0220(12) -0.0063(9) 0.0143(10) -0.0045(9)
C16 0.0209(11) 0.0134(12) 0.0205(12) 0.0003(9) 0.0115(9) -0.0033(9)
C17 0.0134(10) 0.0139(11) 0.0110(10) 0.0026(8) 0.0075(8) 0.0032(8)
C18 0.0162(10) 0.0151(12) 0.0171(11) 0.0017(9) 0.0101(9) 0.0012(8)
C19 0.0141(10) 0.0206(13) 0.0219(12) -0.0002(10) 0.0109(9) -0.0014(9)
C20 0.0180(10) 0.0200(13) 0.0191(11) 0.0041(9) 0.0124(9) 0.0066(9)
C21 0.0207(11) 0.0115(12) 0.0180(11) 0.0024(9) 0.0116(9) 0.0025(8)
C22 0.0153(10) 0.0146(12) 0.0100(10) 0.0022(8) 0.0073(8) 0.0017(8)
C23 0.0199(11) 0.0180(13) 0.0351(14) -0.0039(10) 0.0156(11) -0.0025(9)
C24 0.0196(12) 0.0253(14) 0.0357(15) 0.0035(11) 0.0151(11) 0.0080(10)
C25 0.0174(10) 0.0149(12) 0.0187(11) -0.0022(9) 0.0108(9) 0.0000(8)
O1 0.0171(8) 0.0214(9) 0.0184(8) 0.0038(7) 0.0041(7) 0.0058(6)
C26 0.0166(10) 0.0133(12) 0.0154(11) -0.0021(9) 0.0108(9) -0.0006(8)
O2 0.0199(8) 0.0179(9) 0.0231(9) -0.0049(7) 0.0118(7) -0.0057(6)
C27 0.0142(10) 0.0158(12) 0.0122(10) 0.0012(9) 0.0063(8) 0.0042(8)
C28 0.052(4) 0.044(7) 0.032(5) -0.002(4) 0.014(4) -0.005(5)
C29 0.028(3) 0.049(5) 0.018(3) -0.003(3) 0.008(2) -0.002(3)
C30 0.027(4) 0.037(10) 0.022(7) 0.006(5) 0.008(5) 0.001(7)
C31 0.029(3) 0.053(5) 0.025(3) 0.010(4) 0.008(3) 0.004(4)
C32 0.043(6) 0.063(11) 0.039(7) 0.018(6) 0.019(6) 0.025(7)

loop_
_atom_type_symbol
_atom_type_description
_atom_type_scat_dispersion_real
_atom_type_scat_dispersion_imag
_atom_type_scat_source
C C 0.0033 0.0016 'International Tables Vol C Tables 4.2.6.8 and 6.1.1.4'
H H 0.0000 0.0000 'International Tables Vol C Tables 4.2.6.8 and 6.1.1.4'
N N 0.0061 0.0033 'International Tables Vol C Tables 4.2.6.8 and 6.1.1.4'
O O 0.0106 0.0060 'International Tables Vol C Tables 4.2.6.8 and 6.1.1.4'
P P 0.1023 0.0942 'International Tables Vol C Tables 4.2.6.8 and 6.1.1.4'
Fe Fe 0.3463 0.8444 'International Tables Vol C Tables 4.2.6.8 and 6.1.1.4'

loop_
_geom_angle_atom_site_label_1
_geom_angle_atom_site_label_2
_geom_angle_atom_site_label_3
_geom_angle
C26 Fe1 C27 96.89(9)
C26 Fe1 N2 94.72(8)
C27 Fe1 N2 111.48(8)
C26 Fe1 N1 162.34(8)
C27 Fe1 N1 100.75(8)
N2 Fe1 N1 79.68(7)
C26 Fe1 P1 93.43(7)
C27 Fe1 P1 101.34(7)
N2 Fe1 P1 144.87(5)
N1 Fe1 P1 82.30(5)
C1 P1 C13 105.18(10)
C1 P1 C9 102.66(9)
C13 P1 C9 109.59(9)
C1 P1 Fe1 99.14(7)
C13 P1 Fe1 114.13(7)
C9 P1 Fe1 123.15(7)
C2 N1 C6 118.54(17)
C2 N1 Fe1 125.25(14)
C6 N1 Fe1 116.20(13)
C7 N2 C17 117.93(17)
C7 N2 Fe1 117.85(14)
C17 N2 Fe1 124.09(13)
C2 C1 P1 108.30(14)
C2 C1 H1A 110.0
P1 C1 H1A 110.0
C2 C1 H1B 110.0
P1 C1 H1B 110.0
H1A C1 H1B 108.4
C3 C2 N1 121.66(19)
C3 C2 C1 123.88(19)
N1 C2 C1 114.42(17)
C2 C3 C4 119.89(19)
C2 C3 H3 120.1
C4 C3 H3 120.1
C5 C4 C3 119.46(19)
C5 C4 H4 120.3
C3 C4 H4 120.3
C4 C5 C6 119.5(2)
C4 C5 H5 120.3
C6 C5 H5 120.3
N1 C6 C7 112.59(17)
N1 C6 C5 120.67(18)
C7 C6 C5 126.72(19)
N2 C7 C6 112.96(19)
N2 C7 C8 124.27(19)
C6 C7 C8 122.73(19)
C7 C8 H8A 109.5
C7 C8 H8B 109.5
H8A C8 H8B 109.5
C7 C8 H8C 109.5
H8A C8 H8C 109.5
H8B C8 H8C 109.5
C11 C9 C12 107.46(18)
C11 C9 C10 107.37(17)
C12 C9 C10 109.37(18)
C11 C9 P1 108.10(14)
C12 C9 P1 111.30(14)
C10 C9 P1 113.01(15)
C9 C10 H10A 109.5
C9 C10 H10B 109.5
H10A C10 H10B 109.5
C9 C10 H10C 109.5
H10A C10 H10C 109.5
H10B C10 H10C 109.5
C9 C11 H11A 109.5
C9 C11 H11B 109.5
H11A C11 H11B 109.5
C9 C11 H11C 109.5
H11A C11 H11C 109.5
H11B C11 H11C 109.5
C9 C12 H12A 109.5
C9 C12 H12B 109.5
H12A C12 H12B 109.5
C9 C12 H12C 109.5
H12A C12 H12C 109.5
H12B C12 H12C 109.5
C15 C13 C16 108.05(18)
C15 C13 C14 109.96(17)
C16 C13 C14 107.25(17)
C15 C13 P1 114.83(15)
C16 C13 P1 106.59(14)
C14 C13 P1 109.82(15)
C13 C14 H14A 109.5
C13 C14 H14B 109.5
H14A C14 H14B 109.5
C13 C14 H14C 109.5
H14A C14 H14C 109.5
H14B C14 H14C 109.5
C13 C15 H15A 109.5
C13 C15 H15B 109.5
H15A C15 H15B 109.5
C13 C15 H15C 109.5
H15A C15 H15C 109.5
H15B C15 H15C 109.5
C13 C16 H16A 109.5
C13 C16 H16B 109.5
H16A C16 H16B 109.5
C13 C16 H16C 109.5
H16A C16 H16C 109.5
H16B C16 H16C 109.5
C22 C17 C18 120.96(19)
C22 C17 N2 120.05(17)
C18 C17 N2 118.98(18)
C19 C18 C17 118.5(2)
C19 C18 C23 120.43(19)
C17 C18 C23 121.12(19)
C20 C19 C18 121.9(2)
C20 C19 H19 119.0
C18 C19 H19 119.0
C21 C20 C19 118.04(19)
C21 C20 C24 121.2(2)
C19 C20 C24 120.8(2)
C20 C21 C22 122.2(2)
C20 C21 H21 118.9
C22 C21 H21 118.9
C21 C22 C17 118.34(18)
C21 C22 C25 120.62(19)
C17 C22 C25 121.04(18)
C18 C23 H23A 109.5
C18 C23 H23B 109.5
H23A C23 H23B 109.5
C18 C23 H23C 109.5
H23A C23 H23C 109.5
H23B C23 H23C 109.5
C20 C24 H24A 109.5
C20 C24 H24B 109.5
H24A C24 H24B 109.5
C20 C24 H24C 109.5
H24A C24 H24C 109.5
H24B C24 H24C 109.5
C22 C25 H25A 109.5
C22 C25 H25B 109.5
H25A C25 H25B 109.5
C22 C25 H25C 109.5
H25A C25 H25C 109.5
H25B C25 H25C 109.5
O1 C26 Fe1 179.0(2)
O2 C27 Fe1 177.08(19)
C30 C29 C28 114.7(8)
C30 C29 H29A 108.6
C28 C29 H29A 108.6
C30 C29 H29B 108.6
C28 C29 H29B 108.6
H29A C29 H29B 107.6
C29 C30 C31 114.6(8)
C29 C30 H30A 108.6
C31 C30 H30A 108.6
C29 C30 H30B 108.6
C31 C30 H30B 108.6
H30A C30 H30B 107.6
C32 C31 C30 115.1(8)
C32 C31 H31A 108.5
C30 C31 H31A 108.5
C32 C31 H31B 108.5
C30 C31 H31B 108.5
H31A C31 H31B 107.5

loop_
_geom_bond_atom_site_label_1
_geom_bond_atom_site_label_2
_geom_bond_distance
Fe1 C26 1.758(2)
Fe1 C27 1.763(2)
Fe1 N2 1.9185(17)
Fe1 N1 1.9236(16)
Fe1 P1 2.2231(6)
P1 C1 1.847(2)
P1 C13 1.883(2)
P1 C9 1.886(2)
N1 C2 1.372(3)
N1 C6 1.377(3)
N2 C7 1.339(3)
N2 C17 1.440(2)
C1 C2 1.491(3)
C1 H1A 0.9900
C1 H1B 0.9900
C2 C3 1.366(3)
C3 C4 1.404(3)
C3 H3 0.9500
C4 C5 1.363(3)
C4 H4 0.9500
C5 C6 1.411(3)
C5 H5 0.9500
C6 C7 1.410(3)
C7 C8 1.497(3)
C8 H8A 0.9800
C8 H8B 0.9800
C8 H8C 0.9800
C9 C11 1.531(3)
C9 C12 1.532(3)
C9 C10 1.536(3)
C10 H10A 0.9800
C10 H10B 0.9800
C10 H10C 0.9800
C11 H11A 0.9800
C11 H11B 0.9800
C11 H11C 0.9800
C12 H12A 0.9800
C12 H12B 0.9800
C12 H12C 0.9800
C13 C15 1.531(3)
C13 C16 1.537(3)
C13 C14 1.537(3)
C14 H14A 0.9800
C14 H14B 0.9800
C14 H14C 0.9800
C15 H15A 0.9800
C15 H15B 0.9800
C15 H15C 0.9800
C16 H16A 0.9800
C16 H16B 0.9800
C16 H16C 0.9800
C17 C22 1.394(3)
C17 C18 1.398(3)
C18 C19 1.391(3)
C18 C23 1.502(3)
C19 C20 1.388(3)
C19 H19 0.9500
C20 C21 1.384(3)
C20 C24 1.505(3)
C21 C22 1.393(3)
C21 H21 0.9500
C22 C25 1.499(3)
C23 H23A 0.9800
C23 H23B 0.9800
C23 H23C 0.9800
C24 H24A 0.9800
C24 H24B 0.9800
C24 H24C 0.9800
C25 H25A 0.9800
C25 H25B 0.9800
C25 H25C 0.9800
O1 C26 1.153(2)
O2 C27 1.165(2)
C28 C29 1.525(9)
C28 H28A 0.9800
C28 H28B 0.9800
C28 H28C 0.9800
C29 C30 1.498(12)
C29 H29A 0.9900
C29 H29B 0.9900
C30 C31 1.516(11)
C30 H30A 0.9900
C30 H30B 0.9900
C31 C32 1.518(12)
C31 H31A 0.9900
C31 H31B 0.9900
C32 H32A 0.9800
C32 H32B 0.9800
C32 H32C 0.9800

loop_
_geom_torsion_atom_site_label_1
_geom_torsion_atom_site_label_2
_geom_torsion_atom_site_label_3
_geom_torsion_atom_site_label_4
_geom_torsion
C26 Fe1 P1 C1 -171.52(10)
C27 Fe1 P1 C1 -73.79(10)
N2 Fe1 P1 C1 85.29(11)
N1 Fe1 P1 C1 25.70(9)
C26 Fe1 P1 C13 77.21(10)
C27 Fe1 P1 C13 174.95(10)
N2 Fe1 P1 C13 -25.98(12)
N1 Fe1 P1 C13 -85.57(9)
C26 Fe1 P1 C9 -59.80(10)
C27 Fe1 P1 C9 37.94(10)
N2 Fe1 P1 C9 -162.99(11)
N1 Fe1 P1 C9 137.43(9)
C26 Fe1 N1 C2 -98.6(3)
C27 Fe1 N1 C2 78.53(17)
N2 Fe1 N1 C2 -171.33(17)
P1 Fe1 N1 C2 -21.63(15)
C26 Fe1 N1 C6 80.4(3)
C27 Fe1 N1 C6 -102.55(15)
N2 Fe1 N1 C6 7.59(14)
P1 Fe1 N1 C6 157.30(14)
C26 Fe1 N2 C7 -170.30(16)
C27 Fe1 N2 C7 90.38(17)
N1 Fe1 N2 C7 -7.21(15)
P1 Fe1 N2 C7 -67.51(18)
C26 Fe1 N2 C17 13.89(16)
C27 Fe1 N2 C17 -85.43(16)
N1 Fe1 N2 C17 176.98(16)
P1 Fe1 N2 C17 116.68(14)
C13 P1 C1 C2 86.97(16)
C9 P1 C1 C2 -158.38(15)
Fe1 P1 C1 C2 -31.25(15)
C6 N1 C2 C3 3.3(3)
Fe1 N1 C2 C3 -177.81(15)
C6 N1 C2 C1 -174.56(17)
Fe1 N1 C2 C1 4.3(2)
P1 C1 C2 C3 -157.10(18)
P1 C1 C2 N1 20.7(2)
N1 C2 C3 C4 1.5(3)
C1 C2 C3 C4 179.13(19)
C2 C3 C4 C5 -3.5(3)
C3 C4 C5 C6 0.7(3)
C2 N1 C6 C7 172.13(17)
Fe1 N1 C6 C7 -6.9(2)
C2 N1 C6 C5 -6.1(3)
Fe1 N1 C6 C5 174.89(15)
C4 C5 C6 N1 4.2(3)
C4 C5 C6 C7 -173.8(2)
C17 N2 C7 C6 -178.49(16)
Fe1 N2 C7 C6 5.4(2)
C17 N2 C7 C8 -0.7(3)
Fe1 N2 C7 C8 -176.79(16)
N1 C6 C7 N2 1.0(3)
C5 C6 C7 N2 179.08(19)
N1 C6 C7 C8 -176.85(19)
C5 C6 C7 C8 1.3(3)
C1 P1 C9 C11 79.69(15)
C13 P1 C9 C11 -168.91(14)
Fe1 P1 C9 C11 -30.25(16)
C1 P1 C9 C12 -162.52(16)
C13 P1 C9 C12 -51.12(18)
Fe1 P1 C9 C12 87.54(16)
C1 P1 C9 C10 -39.00(17)
C13 P1 C9 C10 72.40(17)
Fe1 P1 C9 C10 -148.94(12)
C1 P1 C13 C15 63.31(17)
C9 P1 C13 C15 -46.43(18)
Fe1 P1 C13 C15 170.88(13)
C1 P1 C13 C16 -56.31(16)
C9 P1 C13 C16 -166.04(13)
Fe1 P1 C13 C16 51.26(15)
C1 P1 C13 C14 -172.17(15)
C9 P1 C13 C14 78.10(16)
Fe1 P1 C13 C14 -64.60(15)
C7 N2 C17 C22 -87.9(2)
Fe1 N2 C17 C22 87.9(2)
C7 N2 C17 C18 93.2(2)
Fe1 N2 C17 C18 -91.0(2)
C22 C17 C18 C19 -2.4(3)
N2 C17 C18 C19 176.53(19)
C22 C17 C18 C23 176.9(2)
N2 C17 C18 C23 -4.2(3)
C17 C18 C19 C20 -0.5(3)
C23 C18 C19 C20 -179.7(2)
C18 C19 C20 C21 2.5(3)
C18 C19 C20 C24 -177.9(2)
C19 C20 C21 C22 -1.7(3)
C24 C20 C21 C22 178.6(2)
C20 C21 C22 C17 -1.0(3)
C20 C21 C22 C25 178.4(2)
C18 C17 C22 C21 3.1(3)
N2 C17 C22 C21 -175.82(18)
C18 C17 C22 C25 -176.35(19)
N2 C17 C22 C25 4.8(3)
C28 C29 C30 C31 178.8(10)
C29 C30 C31 C32 -179.5(7)
